data_1505319
loop_
_publ_author_name
'Li, Wei-Dong Z'
'Wang, Xin-Wei'

_publ_section_title
;
 Novel formal synthesis of cephalotaxine via a facile Friedel-Crafts
 cyclization.
;
_journal_issue 7
_journal_name_full 'Organic letters'
_journal_page_first 1211
_journal_page_last 1214
_journal_paper_doi 10.1021/ol070024b
_journal_volume 9
_journal_year 2007
_chemical_formula_sum 'C18 H21 N O4'
_chemical_formula_weight 315.36
_chemical_name_systematic
; 
 ? 
;
_space_group_IT_number 14
_symmetry_cell_setting monoclinic
_symmetry_space_group_name_Hall '-P 2ybc'
_symmetry_space_group_name_H-M 'P 1 21/c 1'
_atom_sites_solution_hydrogens geom
_atom_sites_solution_primary direct
_atom_sites_solution_secondary difmap
_audit_creation_method SHELXL-97
_cell_angle_alpha 90.00
_cell_angle_beta 99.323(4)
_cell_angle_gamma 90.00
_cell_formula_units_Z 4
_cell_length_a 8.576(2)
_cell_length_b 7.6040(18)
_cell_length_c 24.573(6)
_cell_measurement_reflns_used 2190
_cell_measurement_temperature 294(2)
_cell_measurement_theta_max 23.84
_cell_measurement_theta_min 2.41
_cell_volume 1581.3(7)
_computing_cell_refinement 'Bruker SMART'
_computing_data_collection 'Bruker SMART'
_computing_data_reduction 'Bruker SAINT'
_computing_molecular_graphics 'Bruker SHELXTL'
_computing_publication_material 'Bruker SHELXTL'
_computing_structure_refinement 'SHELXL-97 (Sheldrick, 1997)'
_computing_structure_solution 'SHELXS-97 (Sheldrick, 1990)'
_diffrn_ambient_temperature 294(2)
_diffrn_measured_fraction_theta_full 0.996
_diffrn_measured_fraction_theta_max 0.996
_diffrn_measurement_device_type 'CCD area detector'
_diffrn_measurement_method 'phi and omega scans'
_diffrn_radiation_monochromator graphite
_diffrn_radiation_source 'fine-focus sealed tube'
_diffrn_radiation_type MoK\a
_diffrn_radiation_wavelength 0.71073
_diffrn_reflns_av_R_equivalents 0.0365
_diffrn_reflns_av_sigmaI/netI 0.0444
_diffrn_reflns_limit_h_max 10
_diffrn_reflns_limit_h_min -10
_diffrn_reflns_limit_k_max 9
_diffrn_reflns_limit_k_min -8
_diffrn_reflns_limit_l_max 25
_diffrn_reflns_limit_l_min -30
_diffrn_reflns_number 8624
_diffrn_reflns_theta_full 26.41
_diffrn_reflns_theta_max 26.41
_diffrn_reflns_theta_min 1.68
_exptl_absorpt_coefficient_mu 0.094
_exptl_absorpt_correction_T_max 1.000000
_exptl_absorpt_correction_T_min 0.655777
_exptl_absorpt_correction_type multi-scan
_exptl_absorpt_process_details SADABS
_exptl_crystal_density_diffrn 1.325
_exptl_crystal_density_meas ?
_exptl_crystal_density_method 'not measured'
_exptl_crystal_F_000 672
_exptl_crystal_size_max 0.22
_exptl_crystal_size_mid 0.20
_exptl_crystal_size_min 0.14
_refine_diff_density_max 0.225
_refine_diff_density_min -0.185
_refine_diff_density_rms 0.037
_refine_ls_extinction_method none
_refine_ls_goodness_of_fit_ref 1.017
_refine_ls_hydrogen_treatment constr
_refine_ls_matrix_type full
_refine_ls_number_parameters 210
_refine_ls_number_reflns 3245
_refine_ls_number_restraints 0
_refine_ls_restrained_S_all 1.017
_refine_ls_R_factor_all 0.0903
_refine_ls_R_factor_gt 0.0454
_refine_ls_shift/su_max 0.000
_refine_ls_shift/su_mean 0.000
_refine_ls_structure_factor_coef Fsqd
_refine_ls_weighting_details 'calc w=1/[\s^2^(Fo^2^)+(0.0749P)^2^+0.1333P] where P=(Fo^2^+2Fc^2^)/3'
_refine_ls_weighting_scheme calc
_refine_ls_wR_factor_gt 0.1213
_refine_ls_wR_factor_ref 0.1451
_reflns_number_gt 1943
_reflns_number_total 3245
_reflns_threshold_expression >2sigma(I)
_cod_data_source_file ol070024bsi20070104_114125.cif
_cod_data_source_block 060404b
_cod_depositor_comments
;
The following automatic conversions were performed:

'_symmetry_cell_setting' value 'Monoclinic' changed to 'monoclinic'
according to /home/saulius/struct/CIF-dictionaries/cif_core.dic
dictionary named 'cif_core.dic' version 2.4.1 from
2010-06-29.

'_exptl_absorpt_correction_type' value 'MULTI-SCAN'
changed to 'multi-scan' according to
/home/saulius/struct/CIF-dictionaries/cif_core.dic dictionary named
'cif_core.dic' version 2.4.1 from
2010-06-29.

'_refine_ls_hydrogen_treatment' value 'CONSTR' changed
to 'constr' according to
/home/saulius/struct/CIF-dictionaries/cif_core.dic dictionary named
'cif_core.dic' version 2.4.1 from 2010-06-29.

Automatic conversion script
Id: cif_fix_values 1715 2011-07-08 13:25:40Z adriana 

The following automatic conversions were performed:

'_exptl_crystal_density_meas' value 'NONE' was changed to '?' - the
value is perceived as not measured.

Automatic conversion script
Id: cif_fix_values 3008 2015-01-20 13:52:24Z robertas 
;
_cod_original_cell_volume 1581.2(7)
_cod_original_sg_symbol_H-M P2(1)/c
_cod_database_code 1505319

loop_
_symmetry_equiv_pos_as_xyz
'x, y, z'
'-x, y+1/2, -z+1/2'
'-x, -y, -z'
'x, -y-1/2, z-1/2'

loop_
_atom_site_label
_atom_site_type_symbol
_atom_site_fract_x
_atom_site_fract_y
_atom_site_fract_z
_atom_site_U_iso_or_equiv
_atom_site_adp_type
_atom_site_occupancy
_atom_site_symmetry_multiplicity
_atom_site_calc_flag
_atom_site_refinement_flags
O1 O 0.20540(18) 1.2147(2) 0.28518(7) 0.0618(5) Uani 1 1 d .
O2 O 0.25741(19) 0.9344(2) 0.23085(6) 0.0603(5) Uani 1 1 d .
O3 O 0.7002(3) 0.6113(3) 0.53092(8) 0.0924(7) Uani 1 1 d .
O4 O 0.83728(19) 1.23338(19) 0.43887(7) 0.0635(5) Uani 1 1 d .
N1 N 0.86646(19) 0.9509(2) 0.41589(7) 0.0410(4) Uani 1 1 d .
C1 C 0.3193(2) 1.1034(3) 0.31116(9) 0.0423(5) Uani 1 1 d .
C2 C 0.3466(2) 0.9513(3) 0.28219(8) 0.0403(5) Uani 1 1 d .
C3 C 0.4569(2) 0.8303(3) 0.30591(8) 0.0384(5) Uani 1 1 d .
H3 H 0.4754 0.7301 0.2862 0.046 Uiso 1 1 calc R
C4 C 0.5412(2) 0.8553(3) 0.35885(8) 0.0347(5) Uani 1 1 d .
C5 C 0.6499(2) 0.7120(3) 0.38604(8) 0.0383(5) Uani 1 1 d .
H5 H 0.6524 0.6207 0.3581 0.046 Uiso 1 1 calc R
C6 C 0.5854(3) 0.6230(3) 0.43455(10) 0.0541(6) Uani 1 1 d .
H6A H 0.4936 0.6859 0.4428 0.065 Uiso 1 1 calc R
H6B H 0.5551 0.5024 0.4253 0.065 Uiso 1 1 calc R
C7 C 0.7159(3) 0.6281(3) 0.48308(10) 0.0527(6) Uani 1 1 d .
C8 C 0.8665(3) 0.6610(3) 0.46272(9) 0.0470(6) Uani 1 1 d .
H8A H 0.9181 0.5506 0.4570 0.056 Uiso 1 1 calc R
H8B H 0.9369 0.7302 0.4893 0.056 Uiso 1 1 calc R
C9 C 0.8266(2) 0.7613(2) 0.40814(8) 0.0349(5) Uani 1 1 d .
C10 C 0.9351(3) 0.7102(4) 0.36733(10) 0.0596(7) Uani 1 1 d .
H10A H 0.9533 0.5843 0.3677 0.072 Uiso 1 1 calc R
H10B H 0.8909 0.7464 0.3302 0.072 Uiso 1 1 calc R
C11 C 1.0871(3) 0.8098(4) 0.38832(11) 0.0654(7) Uani 1 1 d .
H11A H 1.1480 0.7513 0.4199 0.079 Uiso 1 1 calc R
H11B H 1.1519 0.8224 0.3597 0.079 Uiso 1 1 calc R
C12 C 1.0268(3) 0.9851(3) 0.40422(12) 0.0621(7) Uani 1 1 d .
H12A H 1.0939 1.0316 0.4366 0.074 Uiso 1 1 calc R
H12B H 1.0238 1.0689 0.3743 0.074 Uiso 1 1 calc R
C13 C 0.7829(3) 1.0835(3) 0.43317(8) 0.0422(5) Uani 1 1 d .
C14 C 0.6168(3) 1.0462(3) 0.44226(8) 0.0439(5) Uani 1 1 d .
H14A H 0.5750 1.1471 0.4593 0.053 Uiso 1 1 calc R
H14B H 0.6161 0.9461 0.4667 0.053 Uiso 1 1 calc R
C15 C 0.5153(2) 1.0077(3) 0.38731(8) 0.0357(5) Uani 1 1 d .
C16 C 0.4040(2) 1.1305(3) 0.36326(9) 0.0413(5) Uani 1 1 d .
H16 H 0.3866 1.2319 0.3826 0.050 Uiso 1 1 calc R
C17 C 0.1829(3) 1.3765(3) 0.31141(12) 0.0748(8) Uani 1 1 d .
H17A H 0.1557 1.3540 0.3472 0.112 Uiso 1 1 calc R
H17B H 0.0991 1.4410 0.2895 0.112 Uiso 1 1 calc R
H17C H 0.2787 1.4440 0.3153 0.112 Uiso 1 1 calc R
C18 C 0.2618(3) 0.7745(4) 0.20319(10) 0.0732(8) Uani 1 1 d .
H18A H 0.3685 0.7495 0.1984 0.110 Uiso 1 1 calc R
H18B H 0.1959 0.7817 0.1677 0.110 Uiso 1 1 calc R
H18C H 0.2241 0.6823 0.2244 0.110 Uiso 1 1 calc R

loop_
_atom_site_aniso_label
_atom_site_aniso_U_11
_atom_site_aniso_U_22
_atom_site_aniso_U_33
_atom_site_aniso_U_23
_atom_site_aniso_U_13
_atom_site_aniso_U_12
O1 0.0584(10) 0.0567(10) 0.0666(11) 0.0052(9) -0.0013(8) 0.0220(8)
O2 0.0668(11) 0.0619(11) 0.0457(9) -0.0039(8) -0.0104(8) 0.0100(8)
O3 0.1192(17) 0.1102(16) 0.0524(11) 0.0132(11) 0.0279(11) -0.0277(14)
O4 0.0638(11) 0.0314(9) 0.0867(12) -0.0093(8) -0.0135(9) -0.0087(8)
N1 0.0376(10) 0.0310(9) 0.0536(11) 0.0010(8) 0.0049(8) -0.0052(7)
C1 0.0367(11) 0.0413(12) 0.0491(13) 0.0067(10) 0.0077(10) 0.0057(10)
C2 0.0379(11) 0.0454(13) 0.0364(11) 0.0011(10) 0.0022(9) 0.0001(9)
C3 0.0384(11) 0.0373(11) 0.0396(11) -0.0043(9) 0.0064(9) -0.0009(9)
C4 0.0337(11) 0.0346(11) 0.0362(11) -0.0029(9) 0.0068(9) -0.0037(8)
C5 0.0388(11) 0.0320(11) 0.0420(12) -0.0034(9) 0.0008(9) -0.0023(9)
C6 0.0482(14) 0.0429(13) 0.0704(16) 0.0142(12) 0.0075(12) -0.0091(11)
C7 0.0675(16) 0.0430(13) 0.0481(14) 0.0058(11) 0.0109(12) -0.0106(11)
C8 0.0489(13) 0.0399(12) 0.0483(13) 0.0047(10) -0.0041(10) -0.0011(10)
C9 0.0377(11) 0.0300(10) 0.0362(11) -0.0035(8) 0.0039(8) -0.0016(9)
C10 0.0549(15) 0.0688(17) 0.0592(15) -0.0153(13) 0.0215(12) -0.0043(13)
C11 0.0468(14) 0.0721(18) 0.0820(18) -0.0027(14) 0.0243(13) -0.0038(13)
C12 0.0393(13) 0.0559(15) 0.0898(19) 0.0128(14) 0.0067(12) -0.0106(11)
C13 0.0486(13) 0.0339(12) 0.0393(12) -0.0033(9) -0.0075(10) -0.0019(10)
C14 0.0551(14) 0.0380(12) 0.0385(11) -0.0066(9) 0.0080(10) 0.0023(10)
C15 0.0355(11) 0.0357(11) 0.0371(11) -0.0012(9) 0.0091(9) -0.0015(9)
C16 0.0409(12) 0.0364(11) 0.0485(13) -0.0048(9) 0.0128(10) 0.0006(9)
C17 0.0744(19) 0.0462(14) 0.102(2) 0.0073(15) 0.0084(16) 0.0234(13)
C18 0.085(2) 0.0759(19) 0.0501(15) -0.0171(14) -0.0151(14) 0.0117(15)

loop_
_atom_type_symbol
_atom_type_description
_atom_type_scat_dispersion_real
_atom_type_scat_dispersion_imag
_atom_type_scat_source
C C 0.0033 0.0016 'International Tables Vol C Tables 4.2.6.8 and 6.1.1.4'
H H 0.0000 0.0000 'International Tables Vol C Tables 4.2.6.8 and 6.1.1.4'
N N 0.0061 0.0033 'International Tables Vol C Tables 4.2.6.8 and 6.1.1.4'
O O 0.0106 0.0060 'International Tables Vol C Tables 4.2.6.8 and 6.1.1.4'

loop_
_geom_angle_atom_site_label_1
_geom_angle_atom_site_label_2
_geom_angle_atom_site_label_3
_geom_angle
C1 O1 C17 117.64(18)
C2 O2 C18 118.35(17)
C13 N1 C12 119.40(18)
C13 N1 C9 130.11(17)
C12 N1 C9 110.43(16)
O1 C1 C16 124.6(2)
O1 C1 C2 116.07(19)
C16 C1 C2 119.32(19)
O2 C2 C3 124.60(19)
O2 C2 C1 115.61(18)
C3 C2 C1 119.78(18)
C2 C3 C4 121.30(19)
C2 C3 H3 119.3
C4 C3 H3 119.3
C15 C4 C3 118.79(18)
C15 C4 C5 120.96(17)
C3 C4 C5 120.10(17)
C4 C5 C6 112.49(17)
C4 C5 C9 118.05(16)
C6 C5 C9 106.45(16)
C4 C5 H5 106.4
C6 C5 H5 106.4
C9 C5 H5 106.4
C7 C6 C5 106.71(18)
C7 C6 H6A 110.4
C5 C6 H6A 110.4
C7 C6 H6B 110.4
C5 C6 H6B 110.4
H6A C6 H6B 108.6
O3 C7 C8 125.9(2)
O3 C7 C6 125.7(2)
C8 C7 C6 108.40(18)
C7 C8 C9 107.28(17)
C7 C8 H8A 110.3
C9 C8 H8A 110.3
C7 C8 H8B 110.3
C9 C8 H8B 110.3
H8A C8 H8B 108.5
N1 C9 C10 100.34(16)
N1 C9 C8 110.87(15)
C10 C9 C8 112.05(18)
N1 C9 C5 117.71(15)
C10 C9 C5 111.67(17)
C8 C9 C5 104.46(16)
C11 C10 C9 103.32(19)
C11 C10 H10A 111.1
C9 C10 H10A 111.1
C11 C10 H10B 111.1
C9 C10 H10B 111.1
H10A C10 H10B 109.1
C12 C11 C10 102.5(2)
C12 C11 H11A 111.3
C10 C11 H11A 111.3
C12 C11 H11B 111.3
C10 C11 H11B 111.3
H11A C11 H11B 109.2
N1 C12 C11 105.37(18)
N1 C12 H12A 110.7
C11 C12 H12A 110.7
N1 C12 H12B 110.7
C11 C12 H12B 110.7
H12A C12 H12B 108.8
O4 C13 N1 121.2(2)
O4 C13 C14 120.56(19)
N1 C13 C14 118.11(18)
C13 C14 C15 109.03(16)
C13 C14 H14A 109.9
C15 C14 H14A 109.9
C13 C14 H14B 109.9
C15 C14 H14B 109.9
H14A C14 H14B 108.3
C4 C15 C16 119.92(18)
C4 C15 C14 119.67(17)
C16 C15 C14 120.23(18)
C1 C16 C15 120.87(19)
C1 C16 H16 119.6
C15 C16 H16 119.6
O1 C17 H17A 109.5
O1 C17 H17B 109.5
H17A C17 H17B 109.5
O1 C17 H17C 109.5
H17A C17 H17C 109.5
H17B C17 H17C 109.5
O2 C18 H18A 109.5
O2 C18 H18B 109.5
H18A C18 H18B 109.5
O2 C18 H18C 109.5
H18A C18 H18C 109.5
H18B C18 H18C 109.5

loop_
_geom_bond_atom_site_label_1
_geom_bond_atom_site_label_2
_geom_bond_distance
O1 C1 1.370(2)
O1 C17 1.416(3)
O2 C2 1.371(2)
O2 C18 1.397(3)
O3 C7 1.212(3)
O4 C13 1.230(2)
N1 C13 1.345(3)
N1 C12 1.473(3)
N1 C9 1.487(2)
C1 C16 1.381(3)
C1 C2 1.397(3)
C2 C3 1.379(3)
C3 C4 1.395(3)
C3 H3 0.9300
C4 C15 1.390(3)
C4 C5 1.517(3)
C5 C6 1.549(3)
C5 C9 1.570(3)
C5 H5 0.9800
C6 C7 1.498(3)
C6 H6A 0.9700
C6 H6B 0.9700
C7 C8 1.479(3)
C8 C9 1.533(3)
C8 H8A 0.9700
C8 H8B 0.9700
C9 C10 1.524(3)
C10 C11 1.524(3)
C10 H10A 0.9700
C10 H10B 0.9700
C11 C12 1.504(4)
C11 H11A 0.9700
C11 H11B 0.9700
C12 H12A 0.9700
C12 H12B 0.9700
C13 C14 1.504(3)
C14 C15 1.512(3)
C14 H14A 0.9700
C14 H14B 0.9700
C15 C16 1.396(3)
C16 H16 0.9300
C17 H17A 0.9600
C17 H17B 0.9600
C17 H17C 0.9600
C18 H18A 0.9600
C18 H18B 0.9600
C18 H18C 0.9600

loop_
_geom_torsion_atom_site_label_1
_geom_torsion_atom_site_label_2
_geom_torsion_atom_site_label_3
_geom_torsion_atom_site_label_4
_geom_torsion
C17 O1 C1 C16 6.0(3)
C17 O1 C1 C2 -175.3(2)
C18 O2 C2 C3 8.9(3)
C18 O2 C2 C1 -170.7(2)
O1 C1 C2 O2 1.1(3)
C16 C1 C2 O2 179.84(19)
O1 C1 C2 C3 -178.56(19)
C16 C1 C2 C3 0.2(3)
O2 C2 C3 C4 -178.83(19)
C1 C2 C3 C4 0.8(3)
C2 C3 C4 C15 -1.5(3)
C2 C3 C4 C5 174.03(18)
C15 C4 C5 C6 65.7(2)
C3 C4 C5 C6 -109.8(2)
C15 C4 C5 C9 -58.9(3)
C3 C4 C5 C9 125.6(2)
C4 C5 C6 C7 -128.32(19)
C9 C5 C6 C7 2.4(2)
C5 C6 C7 O3 160.9(2)
C5 C6 C7 C8 -17.9(2)
O3 C7 C8 C9 -152.0(2)
C6 C7 C8 C9 26.7(2)
C13 N1 C9 C10 157.7(2)
C12 N1 C9 C10 -25.2(2)
C13 N1 C9 C8 -83.7(2)
C12 N1 C9 C8 93.3(2)
C13 N1 C9 C5 36.4(3)
C12 N1 C9 C5 -146.52(19)
C7 C8 C9 N1 103.63(19)
C7 C8 C9 C10 -145.17(19)
C7 C8 C9 C5 -24.1(2)
C4 C5 C9 N1 17.1(3)
C6 C5 C9 N1 -110.45(19)
C4 C5 C9 C10 -98.2(2)
C6 C5 C9 C10 134.29(19)
C4 C5 C9 C8 140.52(17)
C6 C5 C9 C8 13.0(2)
N1 C9 C10 C11 40.0(2)
C8 C9 C10 C11 -77.7(2)
C5 C9 C10 C11 165.54(19)
C9 C10 C11 C12 -40.8(3)
C13 N1 C12 C11 177.82(19)
C9 N1 C12 C11 0.4(2)
C10 C11 C12 N1 24.8(3)
C12 N1 C13 O4 0.8(3)
C9 N1 C13 O4 177.62(18)
C12 N1 C13 C14 177.26(18)
C9 N1 C13 C14 -5.9(3)
O4 C13 C14 C15 109.2(2)
N1 C13 C14 C15 -67.3(2)
C3 C4 C15 C16 1.3(3)
C5 C4 C15 C16 -174.20(18)
C3 C4 C15 C14 -173.89(17)
C5 C4 C15 C14 10.6(3)
C13 C14 C15 C4 67.7(2)
C13 C14 C15 C16 -107.5(2)
O1 C1 C16 C15 178.25(19)
C2 C1 C16 C15 -0.4(3)
C4 C15 C16 C1 -0.4(3)
C14 C15 C16 C1 174.81(19)
